data_7004092
loop_
_publ_author_name
'Riesen, Hans'
'Rae, A. David'

_publ_section_title
;
 Revisiting the crystal structure and thermal properties of
 NaMgAl(oxalate)~3~&#x00B7;9H~2~O/Cr(iii): an extraordinary spectral
 hole-burning material
;
_journal_issue 35
_journal_name_full 'Dalton Transactions'
_journal_page_first 4717
_journal_page_last 4722
_journal_paper_doi 10.1039/b802559b
_journal_year 2008
_chemical_compound_source 'Local laboratory'
_chemical_formula_moiety 'H12 Mg O6 2+, C6 Na Al O12 2-, 3(H2 O)'
_chemical_formula_sum 'C6 H18 Al Mg Na O21'
_chemical_formula_weight 500.473
_chemical_name_systematic
;
Sodium magnesium aluminium tri oxalato nonahydrate
;
_space_group_IT_number 158
_symmetry_cell_setting trigonal
_symmetry_space_group_name_Hall 'P 3 -2"c'
_symmetry_space_group_name_H-M 'P 3 c 1'
_audit_creation_method maXus
_cell_angle_alpha 90.00
_cell_angle_beta 90.00
_cell_angle_gamma 120.00
_cell_formula_units_Z 6
_cell_length_a 16.7348(4)
_cell_length_b 16.7348(4)
_cell_length_c 12.6333(3)
_cell_measurement_reflns_used 42432
_cell_measurement_temperature 200
_cell_measurement_theta_max 27.485
_cell_measurement_theta_min 2.546
_cell_volume 3064.00(13)
_computing_cell_refinement 'HKL Scalepack (Otwinowski & Minor 1997)'
_computing_data_collection KappaCCD
_computing_data_reduction 'Denzo and Scalepak (Otwinowski & Minor, 1997)'
_computing_molecular_graphics
;
ORTEP-II (Johnson 1976) in teXsan (MSC, 1992-1997)
;
_computing_publication_material 'RAELS00 (Rae, 2000)'
_computing_structure_refinement 'RAELS00 (Rae, 2000)'
_computing_structure_solution 'SIR92 (Altomare et al, 1994)'
_diffrn_measured_fraction_theta_full 0.995
_diffrn_measured_fraction_theta_max 0.995
_diffrn_measurement_device KappaCCD
_diffrn_measurement_method CCD
_diffrn_orient_matrix_type X=UH
_diffrn_orient_matrix_UB_11 0.04208
_diffrn_orient_matrix_UB_12 -0.03540
_diffrn_orient_matrix_UB_13 0.04168
_diffrn_orient_matrix_UB_21 0.00606
_diffrn_orient_matrix_UB_22 0.01805
_diffrn_orient_matrix_UB_23 0.06632
_diffrn_orient_matrix_UB_31 -0.05951
_diffrn_orient_matrix_UB_32 -0.04872
_diffrn_orient_matrix_UB_33 0.01870
_diffrn_radiation_source 'fine-focus sealed tube'
_diffrn_radiation_type MoK\a
_diffrn_reflns_av_R_equivalents 0.034
_diffrn_reflns_limit_h_max 19
_diffrn_reflns_limit_h_min -21
_diffrn_reflns_limit_k_max 21
_diffrn_reflns_limit_k_min -21
_diffrn_reflns_limit_l_max 16
_diffrn_reflns_limit_l_min -15
_diffrn_reflns_number 45101
_diffrn_reflns_theta_full 27.48
_diffrn_reflns_theta_max 27.48
_diffrn_reflns_theta_min 2.81
_exptl_absorpt_coefficient_mu 0.249
_exptl_absorpt_correction_T_max 0.943
_exptl_absorpt_correction_T_min 0.917
_exptl_absorpt_correction_type integration
_exptl_absorpt_process_details
;
via Gaussian method (Coppens, 1970) implemented in maXus (2000)
;
_exptl_crystal_colour colourless
_exptl_crystal_density_diffrn 1.627
_exptl_crystal_density_method 'not measured'
_exptl_crystal_description prism
_exptl_crystal_F_000 1548
_exptl_crystal_size_max 0.36
_exptl_crystal_size_mid 0.36
_exptl_crystal_size_min 0.32
_refine_diff_density_max 0.50
_refine_diff_density_min -0.48
_refine_ls_abs_structure_details Flack
_refine_ls_abs_structure_Flack 0.6(3)
_refine_ls_goodness_of_fit_ref 1.68
_refine_ls_hydrogen_treatment noref
_refine_ls_number_parameters 187
_refine_ls_number_reflns 4039
_refine_ls_R_factor_all 0.043
_refine_ls_R_factor_gt 0.038
_refine_ls_shift/su_max 0.1
_refine_ls_structure_factor_coef F
_refine_ls_weighting_details 'w = 1/(\s^2^(F) + 0.0009F^2^)'
_refine_ls_weighting_scheme sigma
_refine_ls_wR_factor_all 0.066
_refine_ls_wR_factor_gt 0.064
_refine_ls_wR_factor_ref 0.064
_reflns_limit_h_max 18
_reflns_limit_h_min 0
_reflns_limit_k_max 18
_reflns_limit_k_min 0
_reflns_limit_l_max 16
_reflns_limit_l_min -15
_reflns_number_gt 4039
_reflns_number_total 4580
_reflns_threshold_expression I>3.00\s(I)
_cod_data_source_file b802559b.txt
_cod_data_source_block riesen01
_cod_depositor_comments
;
Moving '_atom_site_refinement_flags_adp' tag from the '_atom_site_aniso' 
loop to the '_atom_site' loop.

Antanas Vaitkus,
2015-03-24

The following automatic conversions were performed:
'_symmetry_cell_setting' value 'Trigonal' changed to 'trigonal' according
to '/home/saulius/struct/CIF-dictionaries/cif_core.dic' dictionary named
'cif_core.dic' version 2.4.1 from 2010-06-29.

Automatic conversion script
Id: cif_fix_enum 1527 2010-12-29 10:47:43Z saulius 
;
_cod_database_code 7004092

loop_
_symmetry_equiv_pos_as_xyz
'x, y, z'
'-y, x-y, z'
'-x+y, -x, z'
'-y, -x, z+1/2'
'-x+y, y, z+1/2'
'x, x-y, z+1/2'

loop_
_atom_site_aniso_label
_atom_site_aniso_U_11
_atom_site_aniso_U_22
_atom_site_aniso_U_33
_atom_site_aniso_U_12
_atom_site_aniso_U_13
_atom_site_aniso_U_23
Al1 0.0137(3) 0.0137(3) 0.0203(3) 0.0062(4) -0.0011(2) -0.0007(2)
Mg1 0.0195(5) 0.0195(5) 0.0193(8) 0.0097(2) 0.0000 0.0000
Mg2 0.0185(3) 0.0185(3) 0.0201(5) 0.0092(1) 0.0000 0.0000
Mg3 0.0195(4) 0.0195(4) 0.0211(7) 0.0097(2) 0.0000 0.0000
Na1 0.0165(4) 0.0186(4) 0.0347(4) 0.0100(5) 0.0011(3) 0.0007(3)
O11 0.0174(3) 0.0195(4) 0.0221(5) 0.0094(3) 0.0005(3) -0.0033(3)
O12 0.0186(4) 0.0206(4) 0.0227(5) 0.0087(3) 0.0037(3) -0.0017(3)
O13 0.0221(4) 0.0229(5) 0.0307(7) 0.0068(4) 0.0091(4) -0.0002(4)
O14 0.0190(5) 0.0200(4) 0.0309(6) 0.0090(3) -0.0007(4) -0.0072(4)
O21 0.0204(3) 0.0202(4) 0.0208(4) 0.0112(3) 0.0021(3) 0.0039(3)
O22 0.0202(3) 0.0199(4) 0.0258(4) 0.0110(3) 0.0043(3) 0.0074(3)
O23 0.0229(4) 0.0330(9) 0.0294(6) 0.0168(6) 0.0050(4) 0.0122(6)
O24 0.0230(4) 0.0318(7) 0.0284(5) 0.0166(4) 0.0069(4) 0.0109(4)
O31 0.0198(5) 0.0182(3) 0.0240(3) 0.0090(3) -0.0058(3) -0.0039(3)
O32 0.0219(4) 0.0192(3) 0.0246(3) 0.0103(3) -0.0069(3) -0.0034(3)
O33 0.0257(8) 0.0186(3) 0.0311(7) 0.0106(4) -0.0065(5) -0.0060(4)
O34 0.0233(6) 0.0206(4) 0.0347(7) 0.0120(5) -0.0078(4) -0.0016(4)
C11 0.0151(3) 0.0174(3) 0.0200(5) 0.0091(3) 0.0008(3) 0.0003(2)
C12 0.0145(3) 0.0169(4) 0.0202(5) 0.0096(3) -0.0012(2) -0.0013(2)
C21 0.0193(3) 0.0160(5) 0.0211(4) 0.0093(3) 0.0011(3) 0.0018(3)
C22 0.0193(3) 0.0157(4) 0.0221(3) 0.0092(3) 0.0022(3) 0.0025(3)
C31 0.0141(5) 0.0165(3) 0.0233(4) 0.0065(3) -0.0009(3) -0.0022(3)
C32 0.0140(4) 0.0173(3) 0.0244(4) 0.0072(3) -0.0016(3) -0.0008(3)
O1 0.0264(5) 0.0255(4) 0.0290(6) 0.0130(2) 0.0020(1) 0.0070(3)
O2 0.0253(4) 0.0259(4) 0.0290(6) 0.0125(3) -0.0069(3) -0.0049(2)
O3 0.0232(4) 0.0248(5) 0.0281(5) 0.0120(2) -0.0044(3) -0.0012(1)
O4 0.0286(5) 0.0278(4) 0.0282(5) 0.0147(3) 0.0019(1) -0.0051(2)
O5 0.0261(6) 0.0254(4) 0.0289(6) 0.0134(4) 0.0014(1) -0.0037(2)
O6 0.0284(4) 0.0277(4) 0.0288(6) 0.0135(3) 0.0051(2) 0.0071(3)
O7 0.0244(9) 0.0259(9) 0.0212(8) 0.0096(7) -0.0007(7) 0.0047(7)
O8 0.0262(8) 0.0300(7) 0.0192(6) 0.0155(7) -0.0052(6) -0.0029(5)
O9 0.0299(8) 0.0267(8) 0.0192(8) 0.0150(7) 0.0039(6) -0.0010(6)
H1O1 0.028 0.027 0.040 0.014 0.000 0.009
H2O1 0.035 0.034 0.032 0.017 0.008 0.014
H1O2 0.026 0.026 0.042 0.012 -0.009 -0.009
H2O2 0.033 0.034 0.032 0.017 -0.013 -0.005
H1O3 0.024 0.027 0.038 0.014 -0.006 0.000
H2O3 0.029 0.030 0.031 0.014 -0.009 -0.006
H1O4 0.031 0.028 0.038 0.016 0.000 -0.010
H2O4 0.037 0.037 0.031 0.019 0.007 -0.005
H1O5 0.028 0.025 0.040 0.014 0.000 -0.007
H2O5 0.032 0.032 0.032 0.017 0.006 -0.004
H1O6 0.029 0.029 0.038 0.013 0.010 0.009
H2O6 0.038 0.036 0.032 0.018 0.006 0.013
H1O7 0.024 0.026 0.021 0.010 -0.001 0.005
H2O7 0.024 0.026 0.021 0.010 -0.001 0.005
H1O8 0.030 0.025 0.019 0.015 0.003 -0.002
H2O8 0.030 0.025 0.019 0.015 0.003 -0.002
H1O9 0.027 0.030 0.019 0.015 -0.005 -0.004
H2O9 0.027 0.030 0.019 0.015 -0.005 -0.004

loop_
_atom_site_label
_atom_site_type_symbol
_atom_site_fract_x
_atom_site_fract_y
_atom_site_fract_z
_atom_site_U_iso_or_equiv
_atom_site_occupancy
_atom_site_symmetry_multiplicity
_atom_site_calc_flag
_atom_site_refinement_flags_posn
_atom_site_refinement_flags_occupancy
_atom_site_calc_attached_atom
_atom_site_refinement_flags_adp
Al1 Al 0.33767(5) 0.33002(5) 0.25312(8) 0.0162(1) 1.000 1 d . . . .
Mg1 Mg 0.00000 0.00000 0.25985(5) 0.0194(3) 1.000 3 d S . . T
Mg2 Mg 0.66667 0.33333 0.24821(7) 0.0190(2) 1.000 3 d S . . T
Mg3 Mg 0.33333 0.66667 0.24194(6) 0.0200(3) 1.000 3 d S . . T
Na1 Na 0.32924(6) 0.33678(6) 0.75217(12) 0.0227(2) 1.000 1 d . . . .
O11 O 0.44684(9) 0.39226(9) 0.17044(11) 0.0196(3) 1.000 1 d . . . U
O12 O 0.39638(9) 0.43609(9) 0.34125(11) 0.0211(3) 1.000 1 d . . . U
O13 O 0.57429(9) 0.53137(9) 0.15651(11) 0.0272(4) 1.000 1 d . . . U
O14 O 0.51896(9) 0.57941(9) 0.34126(11) 0.0236(4) 1.000 1 d . . . U
O21 O 0.28006(9) 0.38168(9) 0.16868(11) 0.0200(3) 1.000 1 d . . . U
O22 O 0.22797(9) 0.28056(9) 0.33577(12) 0.0216(2) 1.000 1 d . . . U
O23 O 0.14629(9) 0.38101(11) 0.15674(11) 0.0271(5) 1.000 1 d . . . U
O24 O 0.09747(9) 0.28672(11) 0.34676(12) 0.0264(4) 1.000 1 d . . . U
O31 O 0.29079(9) 0.22349(9) 0.16566(11) 0.0209(3) 1.000 1 d . . . U
O32 O 0.38346(10) 0.26733(9) 0.33708(11) 0.0219(2) 1.000 1 d . . . U
O33 O 0.27479(10) 0.08209(9) 0.16306(12) 0.0253(4) 1.000 1 d . . . U
O34 O 0.39099(9) 0.13768(9) 0.34009(12) 0.0258(3) 1.000 1 d . . . U
C11 C 0.50272(12) 0.47511(12) 0.20031(11) 0.0171(3) 1.000 1 d . . . U
C12 C 0.47223(12) 0.50215(12) 0.30372(11) 0.0164(3) 1.000 1 d . . . U
C21 C 0.19873(10) 0.36065(10) 0.20034(13) 0.0186(3) 1.000 1 d . . . U
C22 C 0.16962(10) 0.30418(10) 0.30411(13) 0.0189(2) 1.000 1 d . . . U
C31 C 0.30447(10) 0.15880(11) 0.20110(12) 0.0185(2) 1.000 1 d . . . U
C32 C 0.36516(9) 0.18762(11) 0.30188(12) 0.0189(2) 1.000 1 d . . . U
O1 O 0.03249(9) 0.11333(8) 0.16621(10) 0.0270(3) 1.000 1 d . . . U
O2 O 0.11334(9) 0.08095(8) 0.35442(10) 0.0269(2) 1.000 1 d . . . U
O3 O 0.55362(8) 0.30123(9) 0.15330(10) 0.0254(3) 1.000 1 d . . . U
O4 O 0.63533(9) 0.41551(9) 0.34175(10) 0.0279(3) 1.000 1 d . . . U
O5 O 0.36473(9) 0.58457(9) 0.14684(10) 0.0266(3) 1.000 1 d . . . U
O6 O 0.25242(9) 0.55341(9) 0.33585(10) 0.0285(4) 1.000 1 d . . . U
O7 O 0.15869(10) 0.16443(11) 0.00558(14) 0.0252(4) 1.000 1 d . . . .
O8 O 0.50921(10) 0.33837(12) 0.50077(13) 0.0245(3) 1.000 1 d . . . .
O9 O 0.32594(12) 0.50212(10) 0.49641(12) 0.0249(4) 1.000 1 d . . . .
H1O1 H -0.00614 0.14338 0.16124 0.031 1.000 1 c R . O1 U
H2O1 H 0.07717 0.13432 0.10591 0.034 1.000 1 c R . O1 U
H1O2 H 0.15550 0.14931 0.35240 0.032 1.000 1 c R . O2 U
H2O2 H 0.13385 0.05370 0.41136 0.033 1.000 1 c R . O2 U
H1O3 H 0.51339 0.32966 0.15419 0.030 1.000 1 c R . O3 U
H2O3 H 0.53308 0.25428 0.09543 0.030 1.000 1 c R . O3 U
H1O4 H 0.67260 0.48435 0.34570 0.032 1.000 1 c R . O4 U
H2O4 H 0.59061 0.39164 0.40199 0.034 1.000 1 c R . O4 U
H1O5 H 0.33956 0.51638 0.14934 0.031 1.000 1 c R . O5 U
H2O5 H 0.41277 0.61223 0.09023 0.032 1.000 1 c R . O5 U
H1O6 H 0.18402 0.52566 0.34183 0.033 1.000 1 c R . O6 U
H2O6 H 0.27554 0.53230 0.39659 0.035 1.000 1 c R . O6 U
H1O7 H 0.20830 0.18944 0.06060 0.025 1.000 1 c R . O7 U
H2O7 H 0.17361 0.21215 -0.05035 0.025 1.000 1 c R . O7 U
H1O8 H 0.46170 0.31388 0.44337 0.025 1.000 1 c R . O8 U
H2O8 H 0.49136 0.36960 0.55568 0.025 1.000 1 c R . O8 U
H1O9 H 0.35005 0.47569 0.44255 0.025 1.000 1 c R . O9 U
H2O9 H 0.29312 0.45565 0.55353 0.025 1.000 1 c R . O9 U

loop_
_atom_type_symbol
_atom_type_scat_dispersion_real
_atom_type_scat_dispersion_imag
_atom_type_scat_source
C 0.0033 0.0016 International_Tables_Vol_IV_Table_2.2A
H 0.0000 0.0000 International_Tables_Vol_IV_Table_2.2A
Al .0645 -.0514 International_Tables_Vol_IV_Table_2.2A
Mg .0486 -.0363 International_Tables_Vol_IV_Table_2.2A
Na .0362 -.0249 International_Tables_Vol_IV_Table_2.2A
O 0.0106 0.0060 International_Tables_Vol_IV_Table_2.2A

loop_
_diffrn_radiation_wavelength_id
_diffrn_radiation_wavelength
all 0.71073

loop_
_geom_angle_atom_site_label_1
_geom_angle_atom_site_label_2
_geom_angle_atom_site_label_3
_geom_angle
_geom_angle_site_symmetry_1
_geom_angle_site_symmetry_2
_geom_angle_site_symmetry_3
_geom_angle_publ_flag
O11 Al1 O12 84.5(1) . . . .
O11 Al1 O21 90.5(1) . . . .
O11 Al1 O22 173.4(1) . . . .
O11 Al1 O31 91.6(1) . . . .
O11 Al1 O32 93.8(1) . . . .
O12 Al1 O21 92.7(1) . . . .
O12 Al1 O22 91.2(1) . . . .
O12 Al1 O31 173.9(1) . . . .
O12 Al1 O32 91.5(1) . . . .
O21 Al1 O22 84.7(1) . . . .
O21 Al1 O31 92.0(1) . . . .
O21 Al1 O32 174.2(1) . . . .
O22 Al1 O31 93.1(1) . . . .
O22 Al1 O32 91.2(1) . . . .
O31 Al1 O32 84.2(1) . . . .
O1 Mg1 O1 90.4(1) . . 2_555 .
O1 Mg1 O1 90.4(1) . . 3_555 .
O1 Mg1 O2 89.7(1) . . . .
O1 Mg1 O2 89.8(1) . . 2_555 .
O1 Mg1 O2 179.7(1) . . 3_555 .
O1 Mg1 O1 90.4(1) 2_555 . 3_555 .
O1 Mg1 O2 179.7(1) 2_555 . . .
O1 Mg1 O2 89.7(1) 2_555 . 2_555 .
O1 Mg1 O2 89.8(1) 2_555 . 3_555 .
O1 Mg1 O2 89.8(1) 3_555 . . .
O1 Mg1 O2 179.7(1) 3_555 . 2_555 .
O1 Mg1 O2 89.7(1) 3_555 . 3_555 .
O2 Mg1 O2 90.1(1) . . 2_555 .
O2 Mg1 O2 90.1(1) . . 3_555 .
O2 Mg1 O2 90.1(1) 2_555 . 3_555 .
O3 Mg2 O3 89.8(1) . . 2_655 .
O3 Mg2 O3 89.8(1) . . 3_665 .
O3 Mg2 O4 90.0(1) . . . .
O3 Mg2 O4 89.5(1) . . 2_655 .
O3 Mg2 O4 179.3(1) . . 3_665 .
O3 Mg2 O3 89.8(1) 2_655 . 3_665 .
O3 Mg2 O4 179.3(1) 2_655 . . .
O3 Mg2 O4 90.0(1) 2_655 . 2_655 .
O3 Mg2 O4 89.5(1) 2_655 . 3_665 .
O3 Mg2 O4 89.5(1) 3_665 . . .
O3 Mg2 O4 179.3(1) 3_665 . 2_655 .
O3 Mg2 O4 90.0(1) 3_665 . 3_665 .
O4 Mg2 O4 90.6(1) . . 2_655 .
O4 Mg2 O4 90.6(1) . . 3_665 .
O4 Mg2 O4 90.6(1) 2_655 . 3_665 .
O5 Mg3 O5 90.0(1) . . 2_665 .
O5 Mg3 O5 90.0(1) . . 3_565 .
O5 Mg3 O6 89.5(1) . . . .
O5 Mg3 O6 90.2(1) . . 2_665 .
O5 Mg3 O6 179.5(1) . . 3_565 .
O5 Mg3 O5 90.0(1) 2_665 . 3_565 .
O5 Mg3 O6 179.5(1) 2_665 . . .
O5 Mg3 O6 89.5(1) 2_665 . 2_665 .
O5 Mg3 O6 90.2(1) 2_665 . 3_565 .
O5 Mg3 O6 90.2(1) 3_565 . . .
O5 Mg3 O6 179.5(1) 3_565 . 2_665 .
O5 Mg3 O6 89.5(1) 3_565 . 3_565 .
O6 Mg3 O6 90.3(1) . . 2_665 .
O6 Mg3 O6 90.3(1) . . 3_565 .
O6 Mg3 O6 90.3(1) 2_665 . 3_565 .
O13 Na1 O14 71.1(1) 4_665 . 4_665 .
O13 Na1 O23 98.3(1) 4_665 . 5_555 .
O13 Na1 O24 164.1(1) 4_665 . 5_555 .
O13 Na1 O33 98.7(1) 4_665 . 6_555 .
O13 Na1 O34 91.5(1) 4_665 . 6_555 .
O14 Na1 O23 96.5(1) 4_665 . 5_555 .
O14 Na1 O24 98.0(1) 4_665 . 5_555 .
O14 Na1 O33 165.2(1) 4_665 . 6_555 .
O14 Na1 O34 97.3(1) 4_665 . 6_555 .
O23 Na1 O24 70.9(1) 5_555 . 5_555 .
O23 Na1 O33 95.6(1) 5_555 . 6_555 .
O23 Na1 O34 165.1(1) 5_555 . 6_555 .
O24 Na1 O33 94.0(1) 5_555 . 6_555 .
O24 Na1 O34 101.5(1) 5_555 . 6_555 .
O33 Na1 O34 71.8(1) 6_555 . 6_555 .
Al1 O11 C11 114.4(1) . . . .
Al1 O12 C12 114.5(1) . . . .
Na1 O13 C11 114.6(1) 4_664 . . .
Na1 O14 C12 113.6(1) 4_664 . . .
Al1 O21 C21 114.0(1) . . . .
Al1 O22 C22 114.3(1) . . . .
Na1 O23 C21 114.2(1) 5_554 . . .
Na1 O24 C22 114.8(1) 5_554 . . .
Al1 O31 C31 114.9(1) . . . .
Al1 O32 C32 115.2(1) . . . .
Na1 O33 C31 113.1(1) 6_554 . . .
Na1 O34 C32 113.2(1) 6_554 . . .
O11 C11 O13 127.1(1) . . . .
O11 C11 C12 113.3(1) . . . .
O13 C11 C12 119.6(1) . . . .
O12 C12 O14 126.9(1) . . . .
O12 C12 C11 112.8(1) . . . .
O14 C12 C11 120.4(1) . . . .
O21 C21 O23 126.4(2) . . . .
O21 C21 C22 113.4(1) . . . .
O23 C21 C22 120.2(1) . . . .
O22 C22 O24 127.1(2) . . . .
O22 C22 C21 113.3(1) . . . .
O24 C22 C21 119.6(1) . . . .
O31 C31 O33 126.5(2) . . . .
O31 C31 C32 112.8(1) . . . .
O33 C31 C32 120.7(1) . . . .
O32 C32 O34 126.3(2) . . . .
O32 C32 C31 112.7(1) . . . .
O34 C32 C31 121.0(1) . . . .
Mg1 O1 H1O1 124.0 . . . .
Mg2 O4 H1O4 125.1 . . . .
Mg3 O6 H1O6 122.8 . . . .
H1O7 O7 H2O7 109.5 . . . .
H1O8 O8 H2O8 109.5 . . . .
H1O9 O9 H2O9 109.5 . . . .

loop_
_geom_bond_atom_site_label_1
_geom_bond_atom_site_label_2
_geom_bond_distance
_geom_bond_site_symmetry_1
_geom_bond_site_symmetry_2
_geom_bond_publ_flag
Al1 O11 1.900(1) . . .
Al1 O12 1.900(1) . . .
Al1 O21 1.910(1) . . .
Al1 O22 1.904(1) . . .
Al1 O31 1.902(1) . . .
Al1 O32 1.902(1) . . .
Mg1 O1 2.064(1) . . .
Mg1 O1 2.064(1) . 2_555 .
Mg1 O1 2.064(1) . 3_555 .
Mg1 O2 2.071(1) . . .
Mg1 O2 2.071(1) . 2_555 .
Mg1 O2 2.071(1) . 3_555 .
Mg2 O3 2.071(1) . . .
Mg2 O3 2.071(1) . 2_655 .
Mg2 O3 2.071(1) . 3_665 .
Mg2 O4 2.070(1) . . .
Mg2 O4 2.070(1) . 2_655 .
Mg2 O4 2.070(1) . 3_665 .
Mg3 O5 2.081(1) . . .
Mg3 O5 2.081(1) . 2_665 .
Mg3 O5 2.081(1) . 3_565 .
Mg3 O6 2.066(1) . . .
Mg3 O6 2.066(1) . 2_665 .
Mg3 O6 2.066(1) . 3_565 .
Na1 O13 2.376(2) . 4_665 .
Na1 O14 2.396(1) . 4_665 .
Na1 O23 2.382(1) . 5_555 .
Na1 O24 2.378(1) . 5_555 .
Na1 O33 2.391(2) . 6_555 .
Na1 O34 2.387(1) . 6_555 .
O11 C11 1.282(2) . . .
O12 C12 1.286(2) . . .
O13 C11 1.224(2) . . .
O14 C12 1.224(2) . . .
O21 C21 1.287(2) . . .
O22 C22 1.287(2) . . .
O23 C21 1.220(2) . . .
O24 C22 1.217(2) . . .
O31 C31 1.293(2) . . .
O32 C32 1.289(2) . . .
O33 C31 1.220(2) . . .
O34 C32 1.216(2) . . .
C11 C12 1.550(2) . . .
C21 C22 1.546(2) . . .
C31 C32 1.548(2) . . .
O1 H1O1 1.000 . . .
O1 H2O1 1.000 . . .
O2 H1O2 1.000 . . .
O2 H2O2 1.000 . . .
O3 H1O3 1.000 . . .
O3 H2O3 1.000 . . .
O4 H1O4 1.000 . . .
O4 H2O4 1.000 . . .
O5 H1O5 1.000 . . .
O5 H2O5 1.000 . . .
O6 H1O6 1.000 . . .
O6 H2O6 1.000 . . .
O7 H1O7 1.000 . . .
O7 H2O7 1.000 . . .
O8 H1O8 1.000 . . .
O8 H2O8 1.000 . . .
O9 H1O9 1.000 . . .
O9 H2O9 1.000 . . .

loop_
_geom_contact_atom_site_label_1
_geom_contact_atom_site_label_2
_geom_contact_distance
_geom_contact_site_symmetry_1
_geom_contact_site_symmetry_2
_geom_contact_publ_flag
O11 O3 2.878(2) . . .
O12 O9 2.785(2) . . .
O13 O8 2.732(2) . 4_664 .
O14 O6 2.811(2) . 2_665 .
O23 O9 2.729(2) . 5_554 .
O24 O7 2.726(2) . 5_555 .
O31 O7 2.787(2) . . .
O32 O8 2.760(2) . . .
O33 O1 2.827(2) . 3_555 .
O34 O4 2.815(2) . 2_655 .
O1 O7 2.739(2) . . .
O2 O7 2.726(2) . 6_555 .
O3 O8 2.721(2) . 6_554 .
O4 O8 2.726(2) . . .
O5 O9 2.735(2) . 4_664 .
O6 O9 2.724(2) . . .

loop_
_geom_hbond_atom_site_label_D
_geom_hbond_atom_site_label_H
_geom_hbond_atom_site_label_A
_geom_hbond_distance_DH
_geom_hbond_distance_HA
_geom_hbond_distance_DA
_geom_hbond_angle_DHA
_geom_hbond_site_symmetry_A
_geom_hbond_publ_flag
O1 H1O1 O33 1.00 1.83 2.827(2) 174.8 2_555 .
O1 H2O1 O7 1.00 1.74 2.739(2) 174.7 . .
O2 H2O2 O7 1.00 1.73 2.726(2) 173.3 6_555 .
O3 H1O3 O11 1.00 1.88 2.878(2) 172.7 . .
O3 H2O3 O8 1.00 1.73 2.721(2) 172.5 6_554 .
O4 H1O4 O34 1.00 1.82 2.815(2) 173.8 3_665 .
O4 H2O4 O8 1.00 1.73 2.726(2) 173.7 . .
O5 H2O5 O9 1.00 1.74 2.735(2) 172.6 4_664 .
O6 H1O6 O14 1.00 1.81 2.811(2) 174.6 3_565 .
O6 H2O6 O9 1.00 1.73 2.724(2) 174.5 . .
O7 H1O7 O31 1.00 1.79 2.787(2) 174.3 . .
O7 H2O7 O24 1.00 1.73 2.726(2) 174.3 5_554 .
O8 H1O8 O32 1.00 1.76 2.760(2) 175.3 . .
O8 H2O8 O13 1.00 1.73 2.732(2) 175.3 4_665 .
O9 H1O9 O12 1.00 1.79 2.785(2) 175.9 . .
O9 H2O9 O23 1.00 1.73 2.729(2) 175.8 5_555 .
